data_7134877
loop_
_publ_author_name
'Oh, Ju Hyun'
'Shin, Sang Kyu'
'Kim, Sung Kuk'

_publ_section_title
;
 A calix[4]pyrrole functionalized with an amidoindole ester for the
 selective recognition of the dihydrogen phosphate anion.
;
_journal_issue 71
_journal_name_full 'Chemical communications (Cambridge, England)'
_journal_page_first 13425
_journal_page_last 13428
_journal_paper_doi 10.1039/d5cc03617h
_journal_volume 61
_journal_year 2025
_chemical_formula_moiety 'C54 H60 N8 O6, C16 H36 N, H2 O4 P'
_chemical_formula_sum 'C70 H98 N9 O10 P'
_chemical_formula_weight 1256.54
_space_group_crystal_system monoclinic
_space_group_IT_number 14
_space_group_name_Hall '-P 2ybc'
_space_group_name_H-M_alt 'P 1 21/c 1'
_atom_sites_solution_hydrogens mixed
_atom_sites_solution_primary dual
_audit_creation_date 2020-02-27
_audit_creation_method
;
Olex2 1.3
(compiled 2019.09.11 svn.r3662 for OlexSys, GUI svn.r5938)
;
_audit_update_record
;
2025-06-13 deposited with the CCDC.	2025-07-31 downloaded from the CCDC.
;
_cell_angle_alpha 90
_cell_angle_beta 96.228(2)
_cell_angle_gamma 90
_cell_formula_units_Z 4
_cell_length_a 14.0616(2)
_cell_length_b 16.1110(2)
_cell_length_c 32.0350(5)
_cell_measurement_reflns_used 4315
_cell_measurement_temperature 100.15
_cell_measurement_theta_max 26.0650
_cell_measurement_theta_min 1.7570
_cell_volume 7214.58(18)
_computing_cell_refinement 'CrysAlisPro 1.171.40.53 (Rigaku OD, 2019)'
_computing_data_collection 'CrysAlisPro 1.171.40.53 (Rigaku OD, 2019)'
_computing_data_reduction 'CrysAlisPro 1.171.40.53 (Rigaku OD, 2019)'
_computing_molecular_graphics 'SHELXTL-Plus, Bruker AXS, Inc. 2009'
_computing_publication_material 'Olex2 1.3 (Dolomanov et al., 2009)'
_computing_structure_refinement 'ShelXL 2018/3 (Sheldrick, 2015)'
_computing_structure_solution 'SHELXT 2018/2 (Sheldrick, 2018)'
_diffrn_ambient_temperature 100.15
_diffrn_detector 'CCD plate'
_diffrn_detector_area_resol_mean 5.8140
_diffrn_measured_fraction_theta_full 0.682
_diffrn_measured_fraction_theta_max 0.682
_diffrn_measurement_details
;
List of Runs (angles in degrees, time in seconds):

  # Type    Start    End  Width  t~exp~   \w     \q     \k     \f   Frames
#--------------------------------------------------------------------------
  1  \f   -180.00 -60.00   0.50    2.00   0.00   0.00   0.00    --   240
;
_diffrn_measurement_device 'abstract diffractometer'
_diffrn_measurement_device_type 'dectris-CrysAlisPro-abstract goniometer imported dectris images'
_diffrn_measurement_method '\f scans'
_diffrn_orient_matrix_type 'CrysAlisPro convention (1999,Acta A55,543-557)'
_diffrn_orient_matrix_UB_11 -0.0361164000
_diffrn_orient_matrix_UB_12 0.0515367000
_diffrn_orient_matrix_UB_13 0.0015389000
_diffrn_orient_matrix_UB_21 0.0172111000
_diffrn_orient_matrix_UB_22 0.0160457000
_diffrn_orient_matrix_UB_23 -0.0276320000
_diffrn_orient_matrix_UB_31 -0.0573663000
_diffrn_orient_matrix_UB_32 -0.0276154000
_diffrn_orient_matrix_UB_33 -0.0132886000
_diffrn_radiation_monochromator synchrotron
_diffrn_radiation_probe x-ray
_diffrn_radiation_type synchrotron
_diffrn_radiation_wavelength 0.97741
_diffrn_reflns_av_R_equivalents 0.0235
_diffrn_reflns_av_unetI/netI 0.0199
_diffrn_reflns_Laue_measured_fraction_full 0.682
_diffrn_reflns_Laue_measured_fraction_max 0.682
_diffrn_reflns_limit_h_max 11
_diffrn_reflns_limit_h_min -12
_diffrn_reflns_limit_k_max 13
_diffrn_reflns_limit_k_min -14
_diffrn_reflns_limit_l_max 26
_diffrn_reflns_limit_l_min -23
_diffrn_reflns_number 6768
_diffrn_reflns_point_group_measured_fraction_full 0.682
_diffrn_reflns_point_group_measured_fraction_max 0.682
_diffrn_reflns_theta_full 26.503
_diffrn_reflns_theta_max 26.503
_diffrn_reflns_theta_min 1.948
_diffrn_source synchrotron
_exptl_absorpt_coefficient_mu 0.237
_exptl_absorpt_correction_T_max 1.00000
_exptl_absorpt_correction_T_min 0.40954
_exptl_absorpt_correction_type multi-scan
_exptl_absorpt_process_details
;
CrysAlisPro 1.171.40.53 (Rigaku Oxford Diffraction, 2019)
Empirical absorption correction using spherical harmonics,
 implemented in SCALE3 ABSPACK scaling algorithm.
;
_exptl_crystal_colour 'clear colourless'
_exptl_crystal_colour_lustre clear
_exptl_crystal_colour_primary colourless
_exptl_crystal_density_diffrn 1.157
_exptl_crystal_description plank
_exptl_crystal_F_000 2704
_exptl_crystal_size_max 0.1
_exptl_crystal_size_mid 0.04
_exptl_crystal_size_min 0.02
_refine_diff_density_max 0.268
_refine_diff_density_min -0.220
_refine_diff_density_rms 0.043
_refine_ls_extinction_method none
_refine_ls_goodness_of_fit_ref 1.075
_refine_ls_hydrogen_treatment mixed
_refine_ls_matrix_type full
_refine_ls_number_parameters 831
_refine_ls_number_reflns 3926
_refine_ls_number_restraints 540
_refine_ls_restrained_S_all 1.033
_refine_ls_R_factor_all 0.0553
_refine_ls_R_factor_gt 0.0513
_refine_ls_shift/su_max 0.001
_refine_ls_shift/su_mean 0.000
_refine_ls_structure_factor_coef Fsqd
_refine_ls_weighting_details 'w=1/[\s^2^(Fo^2^)+(0.1002P)^2^+6.8843P] where P=(Fo^2^+2Fc^2^)/3'
_refine_ls_weighting_scheme calc
_refine_ls_wR_factor_gt 0.1405
_refine_ls_wR_factor_ref 0.1468
_reflns_Friedel_coverage 0.000
_reflns_number_gt 3521
_reflns_number_total 3926
_reflns_threshold_expression 'I > 2\s(I)'
_cod_data_source_file d5cc03617h2.cif
_cod_data_source_block oh-2
_cod_depositor_comments 'Adding full bibliography for 7134877.cif.'
_cod_database_code 7134877
_shelx_shelxl_version_number 2018/3
_chemical_oxdiff_formula C48H32N4O4
_shelx_space_group_comment
;
The symmetry employed for this shelxl refinement is uniquely defined
by the following loop, which should always be used as a source of
symmetry information in preference to the above space-group names.
They are only intended as comments.
;
_reflns_odcompleteness_completeness 67.99
_reflns_odcompleteness_iscentric 1
_reflns_odcompleteness_theta 26.50
_olex2_refinement_description
;
1. Fixed Uiso
 At 1.2 times of:
  All C(H) groups, All C(H,H) groups, All N(H) groups
 At 1.5 times of:
  All C(H,H,H) groups, All O(H,H) groups
2. Uiso/Uaniso restraints and constraints
All non-hydrogen atoms restrained to be isotropic: with sigma of 0.01 and sigma
for terminal atoms of 0.02
3.a Secondary CH2 refined with riding coordinates:
 C36(H36A,H36B), C39(H39A,H39B), C50(H50A,H50B), C53(H53A,H53B), C55(H55A,
 H55B), C56(H56A,H56B), C57(H57A,H57B), C59(H59A,H59B), C60(H60A,H60B),
 C61(H61A,H61B), C63(H63A,H63B), C64(H64A,H64B), C65(H65A,H65B), C67(H67A,H67B),
  C68(H68A,H68B), C69(H69A,H69B)
3.b Aromatic/amide H refined with riding coordinates:
 N1(H1), N2(H2), N3(H3), N4(H4), N5(H5), N6(H6), N7(H7), N8(H8), C2(H2A),
 C3(H3A), C7(H7A), C8(H8A), C12(H12), C13(H13), C17(H17), C18(H18), C31(H31),
 C32(H32), C33(H33), C45(H45), C46(H46), C47(H47)
3.c Idealised Me refined as rotating group:
 C21(H21A,H21B,H21C), C22(H22A,H22B,H22C), C23(H23A,H23B,H23C), C24(H24A,H24B,
 H24C), C25(H25A,H25B,H25C), C26(H26A,H26B,H26C), C37(H37A,H37B,H37C), C40(H40A,
 H40B,H40C), C51(H51A,H51B,H51C), C54(H54A,H54B,H54C), C58(H58A,H58B,H58C),
 C62(H62A,H62B,H62C), C66(H66A,H66B,H66C), C70(H70A,H70B,H70C)
;
_smtbx_masks_void_probe_radius 1.2
_smtbx_masks_void_truncation_radius 1.2
_olex2_submission_special_instructions 'No special instructions were received'
_oxdiff_exptl_absorpt_empirical_details
;
Empirical correction (ABSPACK) includes:
- Absorption correction using spherical harmonics
- Frame scaling
;
_oxdiff_exptl_absorpt_empirical_full_max 2.490
_oxdiff_exptl_absorpt_empirical_full_min 0.455

loop_
_space_group_symop_operation_xyz
'x, y, z'
'-x, y+1/2, -z+1/2'
'-x, -y, -z'
'x, -y-1/2, z-1/2'

loop_
_atom_site_label
_atom_site_type_symbol
_atom_site_fract_x
_atom_site_fract_y
_atom_site_fract_z
_atom_site_U_iso_or_equiv
_atom_site_adp_type
_atom_site_occupancy
_atom_site_site_symmetry_order
_atom_site_calc_flag
_atom_site_refinement_flags_posn
_atom_site_refinement_flags_adp
_atom_site_refinement_flags_occupancy
_atom_site_disorder_assembly
_atom_site_disorder_group
O1 O 0.8735(3) 1.0668(2) 0.62346(10) 0.0493(11) Uani 1 1 d . U . . .
O2 O 0.3878(2) 0.8683(3) 0.61043(12) 0.0507(11) Uani 1 1 d . U . . .
O3 O 0.2824(3) 0.9573(2) 0.57730(11) 0.0536(11) Uani 1 1 d . U . . .
O4 O 0.6194(2) 0.4182(2) 0.70060(10) 0.0426(10) Uani 1 1 d . U . . .
O5 O 0.7321(2) 0.6601(3) 0.50966(11) 0.0465(11) Uani 1 1 d . U . . .
O6 O 0.7335(3) 0.5644(2) 0.45874(15) 0.0503(11) Uani 1 1 d . U . . .
N1 N 0.9096(3) 0.7730(3) 0.64332(14) 0.0408(12) Uani 1 1 d . U . . .
H1 H 0.921352 0.765862 0.670620 0.049 Uiso 1 1 calc R U . . .
N2 N 0.7585(3) 0.8813(2) 0.69349(16) 0.0360(11) Uani 1 1 d . U . . .
H2 H 0.722293 0.858867 0.672347 0.043 Uiso 1 1 calc R U . . .
N3 N 0.6809(3) 0.7065(3) 0.73015(12) 0.0368(11) Uani 1 1 d . U . . .
H3 H 0.742623 0.712106 0.737594 0.044 Uiso 1 1 calc R U . . .
N4 N 0.8118(3) 0.6025(2) 0.67017(14) 0.0345(11) Uani 1 1 d . U . . .
H4 H 0.770716 0.633382 0.654337 0.041 Uiso 1 1 calc R U . . .
N5 N 0.7498(4) 0.9810(3) 0.60327(16) 0.0371(12) Uani 1 1 d . U . . .
H5 H 0.726615 0.931107 0.607028 0.044 Uiso 1 1 calc R U . . .
N6 N 0.5371(4) 0.9670(2) 0.58758(13) 0.0367(12) Uani 1 1 d . U . . .
H6 H 0.557260 0.927753 0.605518 0.044 Uiso 1 1 calc R U . . .
N7 N 0.6106(3) 0.5133(2) 0.64863(17) 0.0368(11) Uani 1 1 d . U . . .
H7 H 0.616800 0.566388 0.643085 0.044 Uiso 1 1 calc R U . . .
N8 N 0.6539(3) 0.5406(3) 0.56053(16) 0.0353(11) Uani 1 1 d . U . . .
H8 H 0.678688 0.581634 0.576233 0.042 Uiso 1 1 calc R U . . .
C1 C 0.9136(3) 0.7108(4) 0.6140(2) 0.0369(14) Uani 1 1 d . U . . .
C2 C 0.8911(3) 0.7474(3) 0.57538(19) 0.0388(14) Uani 1 1 d . U . . .
H2A H 0.888122 0.720399 0.548896 0.047 Uiso 1 1 calc R U . . .
C3 C 0.8732(3) 0.8327(3) 0.5823(2) 0.0383(14) Uani 1 1 d . U . . .
H3A H 0.856039 0.872837 0.561062 0.046 Uiso 1 1 calc R U . . .
C4 C 0.8847(3) 0.8477(4) 0.6244(2) 0.0368(14) Uani 1 1 d . U . . .
C5 C 0.8888(4) 0.9270(3) 0.64938(18) 0.0335(14) Uani 1 1 d . U . . .
C6 C 0.8466(4) 0.9181(3) 0.6907(2) 0.0337(14) Uani 1 1 d . U . . .
C7 C 0.8789(4) 0.9441(3) 0.7299(2) 0.0491(16) Uani 1 1 d . U . . .
H7A H 0.938193 0.971106 0.737779 0.059 Uiso 1 1 calc R U . . .
C8 C 0.8099(5) 0.9242(3) 0.7570(2) 0.0522(17) Uani 1 1 d . U . . .
H8A H 0.814071 0.936112 0.786201 0.063 Uiso 1 1 calc R U . . .
C9 C 0.7362(4) 0.8850(3) 0.7340(2) 0.0368(14) Uani 1 1 d . U . . .
C10 C 0.6404(4) 0.8561(3) 0.74588(17) 0.0414(15) Uani 1 1 d . U . . .
C11 C 0.6161(5) 0.7700(4) 0.73015(16) 0.0377(15) Uani 1 1 d . U . . .
C12 C 0.5300(5) 0.7361(4) 0.71676(17) 0.0473(16) Uani 1 1 d . U . . .
H12 H 0.470724 0.764846 0.713317 0.057 Uiso 1 1 calc R U . . .
C13 C 0.5431(4) 0.6502(4) 0.70870(16) 0.0430(15) Uani 1 1 d . U . . .
H13 H 0.494418 0.611664 0.699126 0.052 Uiso 1 1 calc R U . . .
C14 C 0.6382(4) 0.6332(4) 0.71721(15) 0.0320(14) Uani 1 1 d . U . . .
C15 C 0.6903(4) 0.5522(3) 0.71800(16) 0.0324(14) Uani 1 1 d . U . . .
C16 C 0.7903(4) 0.5587(3) 0.70488(19) 0.0310(14) Uani 1 1 d . U . . .
C17 C 0.8722(5) 0.5185(3) 0.72024(17) 0.0428(15) Uani 1 1 d . U . . .
H17 H 0.879660 0.482970 0.744026 0.051 Uiso 1 1 calc R U . . .
C18 C 0.9441(4) 0.5395(3) 0.6943(2) 0.0439(15) Uani 1 1 d . U . . .
H18 H 1.008437 0.520478 0.697701 0.053 Uiso 1 1 calc R U . . .
C19 C 0.9051(4) 0.5917(3) 0.66366(18) 0.0344(14) Uani 1 1 d . U . . .
C20 C 0.9479(3) 0.6246(3) 0.62562(17) 0.0340(14) Uani 1 1 d . U . . .
C21 C 0.9943(3) 0.9517(3) 0.65885(17) 0.0482(16) Uani 1 1 d . U . . .
H21A H 1.029173 0.907377 0.674873 0.072 Uiso 1 1 calc R U . . .
H21B H 0.998990 1.003123 0.675299 0.072 Uiso 1 1 calc R U . . .
H21C H 1.021992 0.960439 0.632417 0.072 Uiso 1 1 calc R U . . .
C22 C 0.6435(4) 0.8548(3) 0.79390(18) 0.0634(18) Uani 1 1 d . U . . .
H22A H 0.696138 0.819134 0.805714 0.095 Uiso 1 1 calc R U . . .
H22B H 0.582852 0.833160 0.801810 0.095 Uiso 1 1 calc R U . . .
H22C H 0.653529 0.911301 0.804847 0.095 Uiso 1 1 calc R U . . .
C23 C 0.5621(4) 0.9159(3) 0.72850(19) 0.0598(17) Uani 1 1 d . U . . .
H23A H 0.577786 0.972054 0.738823 0.090 Uiso 1 1 calc R U . . .
H23B H 0.500940 0.898600 0.737726 0.090 Uiso 1 1 calc R U . . .
H23C H 0.557217 0.915558 0.697746 0.090 Uiso 1 1 calc R U . . .
C24 C 0.6965(3) 0.5186(3) 0.76326(15) 0.0431(15) Uani 1 1 d . U . . .
H24A H 0.735094 0.556362 0.782155 0.065 Uiso 1 1 calc R U . . .
H24B H 0.726413 0.463530 0.764377 0.065 Uiso 1 1 calc R U . . .
H24C H 0.632052 0.514351 0.772005 0.065 Uiso 1 1 calc R U . . .
C25 C 1.0577(3) 0.6284(3) 0.63533(17) 0.0505(16) Uani 1 1 d . U . . .
H25A H 1.074629 0.667387 0.658425 0.076 Uiso 1 1 calc R U . . .
H25B H 1.085987 0.647102 0.610314 0.076 Uiso 1 1 calc R U . . .
H25C H 1.082283 0.573103 0.643424 0.076 Uiso 1 1 calc R U . . .
C26 C 0.9226(4) 0.5666(3) 0.58831(16) 0.0461(15) Uani 1 1 d . U . . .
H26A H 0.946863 0.510765 0.595423 0.069 Uiso 1 1 calc R U . . .
H26B H 0.951675 0.587344 0.563905 0.069 Uiso 1 1 calc R U . . .
H26C H 0.852904 0.564442 0.581682 0.069 Uiso 1 1 calc R U . . .
C27 C 0.8367(5) 0.9973(4) 0.62403(17) 0.0349(15) Uani 1 1 d . U . . .
C28 C 0.6911(5) 1.0345(4) 0.57613(18) 0.0361(14) Uani 1 1 d . U . . .
C29 C 0.5937(5) 1.0235(4) 0.57021(18) 0.0330(14) Uani 1 1 d . U . . .
C30 C 0.5332(5) 1.0741(4) 0.54259(18) 0.0374(14) Uani 1 1 d . U . . .
C31 C 0.5727(5) 1.1376(3) 0.52027(16) 0.0453(15) Uani 1 1 d . U . . .
H31 H 0.533788 1.172253 0.501476 0.054 Uiso 1 1 calc R U . . .
C32 C 0.6691(5) 1.1477(3) 0.52656(18) 0.0483(16) Uani 1 1 d . U . . .
H32 H 0.696850 1.190577 0.511529 0.058 Uiso 1 1 calc R U . . .
C33 C 0.7296(4) 1.0988(4) 0.55384(19) 0.0437(15) Uani 1 1 d . U . . .
H33 H 0.796565 1.109097 0.557264 0.052 Uiso 1 1 calc R U . . .
C34 C 0.4371(4) 1.0466(4) 0.54424(18) 0.0372(15) Uani 1 1 d . U . . .
C35 C 0.4434(5) 0.9815(4) 0.57238(18) 0.0363(14) Uani 1 1 d . U . . .
C36 C 0.3507(4) 1.0826(3) 0.52009(16) 0.0433(15) Uani 1 1 d . U . . .
H36A H 0.301512 1.038678 0.515010 0.052 Uiso 1 1 calc R U . . .
H36B H 0.367596 1.101556 0.492451 0.052 Uiso 1 1 calc R U . . .
C37 C 0.3086(4) 1.1549(3) 0.54226(17) 0.0548(16) Uani 1 1 d . U . . .
H37A H 0.254025 1.177750 0.524275 0.082 Uiso 1 1 calc R U . . .
H37B H 0.357388 1.198054 0.548093 0.082 Uiso 1 1 calc R U . . .
H37C H 0.287242 1.135683 0.568727 0.082 Uiso 1 1 calc R U . . .
C38 C 0.3710(5) 0.9292(4) 0.5884(2) 0.0455(16) Uani 1 1 d . U . . .
C39 C 0.2049(4) 0.9132(4) 0.5936(2) 0.0687(18) Uani 1 1 d . U . . .
H39A H 0.152354 0.952424 0.597461 0.082 Uiso 1 1 calc R U . . .
H39B H 0.227675 0.889368 0.621424 0.082 Uiso 1 1 calc R U . . .
C40 C 0.1683(4) 0.8457(4) 0.5649(2) 0.079(2) Uani 1 1 d . U . . .
H40A H 0.147853 0.868991 0.537072 0.119 Uiso 1 1 calc R U . . .
H40B H 0.113787 0.818772 0.575907 0.119 Uiso 1 1 calc R U . . .
H40C H 0.219065 0.804847 0.562585 0.119 Uiso 1 1 calc R U . . .
C41 C 0.6353(4) 0.4894(4) 0.6891(2) 0.0356(14) Uani 1 1 d . U . . .
C42 C 0.5758(4) 0.4612(4) 0.6141(2) 0.0353(14) Uani 1 1 d . U . . .
C43 C 0.6006(4) 0.4765(4) 0.5741(2) 0.0281(14) Uani 1 1 d . U . . .
C44 C 0.5743(4) 0.4248(4) 0.5398(2) 0.0341(15) Uani 1 1 d . U . . .
C45 C 0.5177(4) 0.3543(4) 0.5457(2) 0.0424(15) Uani 1 1 d . U . . .
H45 H 0.498069 0.317825 0.523139 0.051 Uiso 1 1 calc R U . . .
C46 C 0.4919(4) 0.3404(3) 0.5852(2) 0.0473(16) Uani 1 1 d . U . . .
H46 H 0.453047 0.293602 0.589628 0.057 Uiso 1 1 calc R U . . .
C47 C 0.5206(4) 0.3921(4) 0.61925(18) 0.0437(15) Uani 1 1 d . U . . .
H47 H 0.501841 0.379564 0.646164 0.052 Uiso 1 1 calc R U . . .
C48 C 0.6139(4) 0.4575(4) 0.5043(2) 0.0389(15) Uani 1 1 d . U . . .
C49 C 0.6622(4) 0.5302(4) 0.5181(2) 0.0345(15) Uani 1 1 d . U . . .
C50 C 0.6035(4) 0.4196(3) 0.46153(17) 0.0461(15) Uani 1 1 d . U . . .
H50A H 0.602039 0.464287 0.440260 0.055 Uiso 1 1 calc R U . . .
H50B H 0.541866 0.389467 0.457153 0.055 Uiso 1 1 calc R U . . .
C51 C 0.6843(4) 0.3600(4) 0.45519(17) 0.0655(18) Uani 1 1 d . U . . .
H51A H 0.672974 0.334925 0.427225 0.098 Uiso 1 1 calc R U . . .
H51B H 0.687056 0.316370 0.476586 0.098 Uiso 1 1 calc R U . . .
H51C H 0.745101 0.390326 0.457655 0.098 Uiso 1 1 calc R U . . .
C52 C 0.7120(4) 0.5914(5) 0.4960(2) 0.0439(16) Uani 1 1 d . U . . .
C53 C 0.7803(5) 0.6243(4) 0.4339(2) 0.0660(18) Uani 1 1 d . U . . .
H53A H 0.837962 0.646967 0.450442 0.079 Uiso 1 1 calc R U . . .
H53B H 0.736298 0.670797 0.425518 0.079 Uiso 1 1 calc R U . . .
C54 C 0.8070(6) 0.5812(5) 0.3965(2) 0.109(3) Uani 1 1 d . U . . .
H54A H 0.838580 0.620375 0.379019 0.163 Uiso 1 1 calc R U . . .
H54B H 0.749442 0.559019 0.380302 0.163 Uiso 1 1 calc R U . . .
H54C H 0.850877 0.535589 0.405073 0.163 Uiso 1 1 calc R U . . .
N9 N 0.7907(3) 0.2359(3) 0.69626(14) 0.0528(13) Uani 1 1 d . U . . .
C55 C 0.7884(4) 0.3052(3) 0.66392(18) 0.0514(16) Uani 1 1 d . U . . .
H55A H 0.720957 0.321717 0.656215 0.062 Uiso 1 1 calc R U . . .
H55B H 0.822564 0.353827 0.677106 0.062 Uiso 1 1 calc R U . . .
C56 C 0.8322(4) 0.2838(3) 0.62401(18) 0.0565(17) Uani 1 1 d . U . . .
H56A H 0.902399 0.278169 0.630383 0.068 Uiso 1 1 calc R U . . .
H56B H 0.806561 0.229891 0.612998 0.068 Uiso 1 1 calc R U . . .
C57 C 0.8100(4) 0.3505(3) 0.59108(19) 0.0600(17) Uani 1 1 d . U . . .
H57A H 0.740726 0.348671 0.581359 0.072 Uiso 1 1 calc R U . . .
H57B H 0.823899 0.405329 0.604260 0.072 Uiso 1 1 calc R U . . .
C58 C 0.8648(4) 0.3427(4) 0.55375(19) 0.0739(19) Uani 1 1 d . U . . .
H58A H 0.845682 0.387231 0.533737 0.111 Uiso 1 1 calc R U . . .
H58B H 0.851077 0.288790 0.540242 0.111 Uiso 1 1 calc R U . . .
H58C H 0.933427 0.346984 0.562813 0.111 Uiso 1 1 calc R U . . .
C59 C 0.7611(4) 0.2745(3) 0.73595(18) 0.0563(17) Uani 1 1 d . U . . .
H59A H 0.701754 0.306777 0.728584 0.068 Uiso 1 1 calc R U . . .
H59B H 0.811494 0.313880 0.747188 0.068 Uiso 1 1 calc R U . . .
C60 C 0.7438(4) 0.2133(3) 0.77038(17) 0.0560(17) Uani 1 1 d . U . . .
H60A H 0.795854 0.171657 0.773490 0.067 Uiso 1 1 calc R U . . .
H60B H 0.682603 0.183725 0.762805 0.067 Uiso 1 1 calc R U . . .
C61 C 0.7401(4) 0.2599(4) 0.81206(18) 0.0618(18) Uani 1 1 d . U . . .
H61A H 0.804397 0.282042 0.821755 0.074 Uiso 1 1 calc R U . . .
H61B H 0.695498 0.307418 0.807600 0.074 Uiso 1 1 calc R U . . .
C62 C 0.7074(4) 0.2031(4) 0.84546(18) 0.0638(17) Uani 1 1 d . U . . .
H62A H 0.640242 0.187858 0.837870 0.096 Uiso 1 1 calc R U . . .
H62B H 0.713912 0.231801 0.872584 0.096 Uiso 1 1 calc R U . . .
H62C H 0.746837 0.152776 0.847512 0.096 Uiso 1 1 calc R U . . .
C63 C 0.7225(4) 0.1673(3) 0.68113(17) 0.0523(16) Uani 1 1 d . U . . .
H63A H 0.743101 0.144136 0.654936 0.063 Uiso 1 1 calc R U . . .
H63B H 0.728088 0.122413 0.702373 0.063 Uiso 1 1 calc R U . . .
C64 C 0.6185(5) 0.1913(4) 0.67275(18) 0.0629(17) Uani 1 1 d . U . . .
H64A H 0.601573 0.226669 0.696114 0.075 Uiso 1 1 calc R U . . .
H64B H 0.609641 0.224880 0.646737 0.075 Uiso 1 1 calc R U . . .
C65 C 0.5531(5) 0.1208(4) 0.6683(2) 0.083(2) Uani 1 1 d . U . . .
H65A H 0.562147 0.088411 0.694668 0.100 Uiso 1 1 calc R U . . .
H65B H 0.572919 0.084712 0.645714 0.100 Uiso 1 1 calc R U . . .
C66 C 0.4499(5) 0.1376(4) 0.65874(18) 0.0714(19) Uani 1 1 d . U . . .
H66A H 0.438228 0.165240 0.631406 0.107 Uiso 1 1 calc R U . . .
H66B H 0.428448 0.173654 0.680534 0.107 Uiso 1 1 calc R U . . .
H66C H 0.414383 0.085208 0.657970 0.107 Uiso 1 1 calc R U . . .
C67 C 0.8907(4) 0.1972(3) 0.70475(18) 0.0567(17) Uani 1 1 d . U . . .
H67A H 0.887769 0.150480 0.724636 0.068 Uiso 1 1 calc R U . . .
H67B H 0.909242 0.174188 0.678134 0.068 Uiso 1 1 calc R U . . .
C68 C 0.9674(4) 0.2572(4) 0.72257(19) 0.0665(18) Uani 1 1 d . U . . .
H68A H 0.954686 0.273903 0.751186 0.080 Uiso 1 1 calc R U . . .
H68B H 0.964880 0.307761 0.704897 0.080 Uiso 1 1 calc R U . . .
C69 C 1.0666(5) 0.2195(4) 0.7245(2) 0.0750(19) Uani 1 1 d . U . . .
H69A H 1.066983 0.166259 0.739938 0.090 Uiso 1 1 calc R U . . .
H69B H 1.112711 0.257174 0.740509 0.090 Uiso 1 1 calc R U . . .
C70 C 1.0994(4) 0.2040(4) 0.6816(2) 0.083(2) Uani 1 1 d . U . . .
H70A H 1.099224 0.256371 0.666053 0.125 Uiso 1 1 calc R U . . .
H70B H 1.055941 0.164501 0.666027 0.125 Uiso 1 1 calc R U . . .
H70C H 1.164327 0.180967 0.684981 0.125 Uiso 1 1 calc R U . . .
P1 P 0.61532(10) 0.75038(9) 0.60128(5) 0.0373(5) Uani 1 1 d . U . . .
O7 O 0.6689(2) 0.67346(18) 0.61599(9) 0.0358(9) Uani 1 1 d . U . . .
O8 O 0.6427(2) 0.83096(18) 0.62236(10) 0.0383(9) Uani 1 1 d . U . . .
O9 O 0.5060(2) 0.7333(2) 0.60423(11) 0.0473(11) Uani 1 1 d . U . . .
O10 O 0.6213(3) 0.7606(2) 0.55304(11) 0.0465(11) Uani 1 1 d . U . . .
H9 H 0.480(4) 0.777(3) 0.6074(18) 0.070 Uiso 1 1 d . U . . .
H10 H 0.657(4) 0.737(3) 0.5388(19) 0.070 Uiso 1 1 d . U . . .

loop_
_atom_site_aniso_label
_atom_site_aniso_U_11
_atom_site_aniso_U_22
_atom_site_aniso_U_33
_atom_site_aniso_U_23
_atom_site_aniso_U_13
_atom_site_aniso_U_12
O1 0.059(3) 0.033(3) 0.058(3) -0.007(2) 0.018(2) -0.016(2)
O2 0.040(2) 0.046(3) 0.069(3) 0.019(2) 0.014(2) 0.008(2)
O3 0.039(3) 0.059(3) 0.066(3) 0.010(2) 0.017(2) 0.003(2)
O4 0.053(2) 0.029(2) 0.047(2) 0.003(2) 0.0096(19) -0.0008(19)
O5 0.059(3) 0.037(3) 0.044(3) -0.006(2) 0.011(2) -0.005(2)
O6 0.068(3) 0.048(3) 0.038(3) -0.003(2) 0.021(2) 0.010(2)
N1 0.047(3) 0.042(3) 0.035(3) -0.004(3) 0.013(2) 0.002(2)
N2 0.043(3) 0.033(3) 0.033(4) -0.010(2) 0.007(3) -0.001(2)
N3 0.030(3) 0.034(3) 0.048(3) -0.004(2) 0.009(2) -0.001(3)
N4 0.029(3) 0.035(3) 0.039(3) 0.004(3) 0.001(2) 0.008(2)
N5 0.027(3) 0.032(3) 0.053(3) -0.003(3) 0.010(3) -0.005(3)
N6 0.045(4) 0.028(3) 0.038(3) 0.009(2) 0.008(3) 0.004(3)
N7 0.040(3) 0.029(3) 0.041(4) 0.000(3) 0.006(3) -0.004(2)
N8 0.038(3) 0.034(3) 0.033(4) -0.003(3) 0.003(2) -0.009(2)
C1 0.030(3) 0.045(4) 0.039(4) -0.009(4) 0.018(3) -0.002(3)
C2 0.048(4) 0.036(4) 0.034(4) -0.006(3) 0.009(3) -0.002(3)
C3 0.040(3) 0.032(4) 0.043(4) 0.006(3) 0.007(3) -0.002(3)
C4 0.035(3) 0.037(4) 0.039(4) 0.006(4) 0.008(3) 0.003(3)
C5 0.034(4) 0.022(4) 0.047(4) -0.006(3) 0.012(3) -0.003(3)
C6 0.028(4) 0.032(3) 0.042(5) -0.007(3) 0.009(4) -0.009(3)
C7 0.049(4) 0.057(4) 0.043(4) -0.017(3) 0.009(4) -0.016(3)
C8 0.061(4) 0.056(4) 0.043(4) -0.020(3) 0.019(4) -0.016(4)
C9 0.042(4) 0.029(3) 0.040(5) -0.011(3) 0.011(4) -0.006(3)
C10 0.049(4) 0.031(4) 0.048(4) -0.005(3) 0.021(3) 0.001(3)
C11 0.032(4) 0.034(4) 0.049(4) 0.002(3) 0.016(3) -0.001(4)
C12 0.040(4) 0.038(4) 0.066(4) -0.001(3) 0.017(3) 0.011(4)
C13 0.037(4) 0.037(4) 0.055(4) -0.004(3) 0.006(3) -0.003(3)
C14 0.030(4) 0.029(4) 0.039(3) -0.003(3) 0.015(3) -0.002(4)
C15 0.035(4) 0.029(4) 0.035(4) -0.005(3) 0.009(3) 0.004(3)
C16 0.034(4) 0.029(3) 0.031(4) 0.003(3) 0.007(3) 0.012(3)
C17 0.048(4) 0.042(3) 0.039(4) 0.011(3) 0.009(4) 0.010(3)
C18 0.028(4) 0.053(4) 0.052(4) 0.003(3) 0.007(4) 0.013(3)
C19 0.029(4) 0.033(3) 0.041(4) 0.005(3) 0.001(4) 0.008(3)
C20 0.034(4) 0.027(4) 0.041(4) -0.003(3) 0.006(3) 0.006(3)
C21 0.032(4) 0.055(4) 0.059(4) -0.007(3) 0.011(3) -0.009(3)
C22 0.078(4) 0.062(4) 0.056(5) -0.014(3) 0.030(4) -0.017(3)
C23 0.059(4) 0.032(3) 0.094(5) -0.002(3) 0.033(4) 0.002(3)
C24 0.052(4) 0.043(3) 0.036(4) -0.002(3) 0.014(3) 0.004(3)
C25 0.038(4) 0.059(4) 0.055(4) -0.006(3) 0.006(3) 0.000(3)
C26 0.047(4) 0.040(3) 0.053(4) -0.001(3) 0.012(3) 0.005(3)
C27 0.034(4) 0.034(5) 0.039(4) -0.007(3) 0.012(3) -0.005(4)
C28 0.041(5) 0.032(4) 0.035(4) -0.007(3) 0.002(4) 0.004(4)
C29 0.032(5) 0.032(4) 0.035(4) 0.001(3) 0.007(4) 0.001(4)
C30 0.035(4) 0.040(4) 0.038(4) -0.009(3) 0.008(4) -0.001(4)
C31 0.064(5) 0.033(4) 0.041(4) 0.001(3) 0.015(4) -0.009(3)
C32 0.059(5) 0.039(4) 0.049(4) 0.001(3) 0.015(4) -0.013(4)
C33 0.047(4) 0.036(4) 0.050(4) -0.008(3) 0.015(4) -0.004(4)
C34 0.052(5) 0.026(4) 0.032(4) -0.001(3) 0.003(4) 0.013(4)
C35 0.026(4) 0.035(4) 0.048(4) -0.001(3) 0.004(3) 0.001(4)
C36 0.058(4) 0.031(3) 0.039(3) -0.001(3) 0.001(3) 0.004(3)
C37 0.053(4) 0.047(4) 0.063(4) -0.004(3) -0.001(3) 0.010(3)
C38 0.041(5) 0.041(4) 0.056(4) 0.001(4) 0.014(4) 0.018(4)
C39 0.054(4) 0.071(4) 0.083(5) 0.011(4) 0.018(4) 0.009(4)
C40 0.064(4) 0.086(5) 0.091(5) 0.016(4) 0.022(4) -0.001(4)
C41 0.038(4) 0.033(4) 0.038(4) -0.005(4) 0.010(3) 0.008(3)
C42 0.034(3) 0.028(4) 0.043(5) 0.001(4) 0.001(4) -0.003(3)
C43 0.029(3) 0.030(4) 0.026(5) 0.005(4) 0.003(3) -0.002(3)
C44 0.035(3) 0.023(4) 0.041(5) -0.009(4) -0.008(4) 0.000(3)
C45 0.046(4) 0.034(4) 0.045(5) -0.005(3) -0.007(3) 0.002(3)
C46 0.048(4) 0.039(4) 0.052(4) 0.004(4) -0.007(4) -0.011(3)
C47 0.046(4) 0.045(4) 0.041(4) 0.002(4) 0.007(3) -0.005(3)
C48 0.041(4) 0.042(4) 0.034(4) 0.004(4) 0.005(3) 0.013(3)
C49 0.040(4) 0.036(4) 0.026(5) -0.004(4) -0.001(3) 0.005(3)
C50 0.055(4) 0.049(4) 0.032(4) -0.005(3) -0.002(3) 0.004(3)
C51 0.079(4) 0.065(4) 0.052(4) -0.017(3) 0.006(3) 0.032(4)
C52 0.045(4) 0.042(5) 0.047(5) 0.009(5) 0.018(4) 0.011(4)
C53 0.090(4) 0.065(4) 0.049(4) 0.016(4) 0.035(4) 0.005(4)
C54 0.159(7) 0.111(6) 0.068(5) 0.011(5) 0.061(5) 0.013(5)
N9 0.068(4) 0.049(3) 0.042(3) -0.011(3) 0.010(3) 0.009(3)
C55 0.060(4) 0.039(4) 0.055(4) 0.007(3) 0.007(3) 0.006(3)
C56 0.061(4) 0.054(4) 0.055(4) 0.003(3) 0.008(4) 0.002(3)
C57 0.061(4) 0.050(4) 0.069(4) 0.010(4) 0.008(4) 0.001(3)
C58 0.086(5) 0.077(5) 0.060(5) 0.012(3) 0.015(4) -0.010(4)
C59 0.066(4) 0.057(4) 0.046(4) -0.008(4) 0.007(3) 0.003(3)
C60 0.065(4) 0.061(4) 0.044(4) -0.010(4) 0.015(3) 0.006(3)
C61 0.057(4) 0.071(4) 0.058(4) -0.003(4) 0.011(3) 0.004(3)
C62 0.052(4) 0.083(4) 0.057(4) 0.008(4) 0.010(3) 0.004(3)
C63 0.069(5) 0.040(4) 0.048(4) -0.004(3) 0.004(3) -0.003(4)
C64 0.079(5) 0.050(4) 0.056(4) 0.003(3) -0.009(3) -0.011(4)
C65 0.094(5) 0.065(5) 0.098(5) -0.026(4) 0.043(4) -0.024(4)
C66 0.086(5) 0.071(4) 0.057(4) 0.006(3) 0.004(4) -0.038(4)
C67 0.062(4) 0.047(4) 0.062(4) -0.003(3) 0.011(3) 0.017(4)
C68 0.062(4) 0.066(4) 0.070(4) -0.002(3) -0.004(4) 0.017(4)
C69 0.071(5) 0.073(4) 0.080(5) 0.011(4) 0.005(4) 0.018(4)
C70 0.065(4) 0.086(5) 0.101(6) 0.026(4) 0.017(4) 0.017(4)
P1 0.0374(11) 0.0306(11) 0.0438(12) -0.0017(8) 0.0035(9) -0.0027(9)
O7 0.039(2) 0.021(2) 0.047(2) 0.0046(16) 0.0039(18) 0.0054(18)
O8 0.038(2) 0.026(2) 0.051(2) -0.0043(17) 0.0073(18) -0.0052(17)
O9 0.039(3) 0.038(2) 0.065(3) -0.008(2) 0.005(2) -0.0056(19)
O10 0.068(3) 0.041(2) 0.032(3) -0.0002(18) 0.011(2) 0.0127(19)

loop_
_atom_type_symbol
_atom_type_description
_atom_type_scat_dispersion_real
_atom_type_scat_dispersion_imag
_atom_type_scat_source
C C 0.0077 0.0034 'International Tables Vol C Tables 4.2.6.8 and 6.1.1.4'
H H 0.0000 0.0000 'International Tables Vol C Tables 4.2.6.8 and 6.1.1.4'
N N 0.0136 0.0067 'International Tables Vol C Tables 4.2.6.8 and 6.1.1.4'
O O 0.0229 0.0125 'International Tables Vol C Tables 4.2.6.8 and 6.1.1.4'
P P 0.1709 0.1818 'International Tables Vol C Tables 4.2.6.8 and 6.1.1.4'

loop_
_geom_angle_atom_site_label_1
_geom_angle_atom_site_label_2
_geom_angle_atom_site_label_3
_geom_angle
_geom_angle_site_symmetry_1
_geom_angle_site_symmetry_3
_geom_angle_publ_flag
C38 O3 C39 117.1(4) . . ?
C52 O6 C53 115.6(5) . . ?
C1 N1 H1 124.4 . . ?
C4 N1 H1 124.4 . . ?
C4 N1 C1 111.2(4) . . ?
C6 N2 H2 125.0 . . ?
C9 N2 H2 125.0 . . ?
C9 N2 C6 110.0(5) . . ?
C11 N3 H3 124.0 . . ?
C14 N3 H3 124.0 . . ?
C14 N3 C11 112.0(4) . . ?
C16 N4 H4 124.5 . . ?
C19 N4 H4 124.5 . . ?
C19 N4 C16 110.9(4) . . ?
C27 N5 H5 116.0 . . ?
C27 N5 C28 128.0(5) . . ?
C28 N5 H5 116.0 . . ?
C29 N6 H6 125.6 . . ?
C29 N6 C35 108.7(4) . . ?
C35 N6 H6 125.6 . . ?
C41 N7 H7 116.5 . . ?
C41 N7 C42 127.0(4) . . ?
C42 N7 H7 116.5 . . ?
C43 N8 H8 125.5 . . ?
C43 N8 C49 109.1(5) . . ?
C49 N8 H8 125.5 . . ?
N1 C1 C20 122.5(5) . . ?
C2 C1 N1 106.2(5) . . ?
C2 C1 C20 130.9(5) . . ?
C1 C2 H2A 126.2 . . ?
C1 C2 C3 107.6(5) . . ?
C3 C2 H2A 126.2 . . ?
C2 C3 H3A 125.6 . . ?
C4 C3 C2 108.8(5) . . ?
C4 C3 H3A 125.6 . . ?
N1 C4 C5 121.0(5) . . ?
C3 C4 N1 106.2(5) . . ?
C3 C4 C5 132.0(5) . . ?
C4 C5 C6 112.9(4) . . ?
C4 C5 C21 107.8(4) . . ?
C4 C5 C27 110.9(5) . . ?
C6 C5 C21 108.3(4) . . ?
C6 C5 C27 108.9(4) . . ?
C27 C5 C21 108.0(5) . . ?
N2 C6 C5 122.3(6) . . ?
C7 C6 N2 106.5(5) . . ?
C7 C6 C5 131.1(6) . . ?
C6 C7 H7A 125.7 . . ?
C6 C7 C8 108.5(5) . . ?
C8 C7 H7A 125.7 . . ?
C7 C8 H8A 126.1 . . ?
C9 C8 C7 107.8(5) . . ?
C9 C8 H8A 126.1 . . ?
N2 C9 C10 121.9(6) . . ?
C8 C9 N2 107.1(5) . . ?
C8 C9 C10 130.7(6) . . ?
C9 C10 C22 109.2(5) . . ?
C9 C10 C23 109.9(4) . . ?
C11 C10 C9 112.1(4) . . ?
C11 C10 C22 107.7(4) . . ?
C11 C10 C23 109.4(5) . . ?
C23 C10 C22 108.4(4) . . ?
N3 C11 C10 124.2(6) . . ?
C12 C11 N3 105.6(5) . . ?
C12 C11 C10 130.0(6) . . ?
C11 C12 H12 125.6 . . ?
C11 C12 C13 108.8(5) . . ?
C13 C12 H12 125.6 . . ?
C12 C13 H13 126.2 . . ?
C14 C13 C12 107.6(5) . . ?
C14 C13 H13 126.2 . . ?
N3 C14 C15 123.3(5) . . ?
C13 C14 N3 106.1(5) . . ?
C13 C14 C15 130.3(6) . . ?
C14 C15 C16 113.8(4) . . ?
C14 C15 C24 107.5(4) . . ?
C14 C15 C41 110.7(4) . . ?
C16 C15 C24 109.0(4) . . ?
C16 C15 C41 107.6(4) . . ?
C41 C15 C24 108.1(4) . . ?
N4 C16 C15 123.4(5) . . ?
C17 C16 N4 106.4(4) . . ?
C17 C16 C15 129.8(6) . . ?
C16 C17 H17 126.2 . . ?
C16 C17 C18 107.7(5) . . ?
C18 C17 H17 126.2 . . ?
C17 C18 H18 125.9 . . ?
C19 C18 C17 108.2(5) . . ?
C19 C18 H18 125.9 . . ?
N4 C19 C18 106.8(5) . . ?
N4 C19 C20 123.5(6) . . ?
C18 C19 C20 129.2(5) . . ?
C1 C20 C19 112.3(4) . . ?
C1 C20 C25 107.4(4) . . ?
C1 C20 C26 109.2(4) . . ?
C19 C20 C25 109.2(4) . . ?
C19 C20 C26 109.7(4) . . ?
C26 C20 C25 109.0(4) . . ?
C5 C21 H21A 109.5 . . ?
C5 C21 H21B 109.5 . . ?
C5 C21 H21C 109.5 . . ?
H21A C21 H21B 109.5 . . ?
H21A C21 H21C 109.5 . . ?
H21B C21 H21C 109.5 . . ?
C10 C22 H22A 109.5 . . ?
C10 C22 H22B 109.5 . . ?
C10 C22 H22C 109.5 . . ?
H22A C22 H22B 109.5 . . ?
H22A C22 H22C 109.5 . . ?
H22B C22 H22C 109.5 . . ?
C10 C23 H23A 109.5 . . ?
C10 C23 H23B 109.5 . . ?
C10 C23 H23C 109.5 . . ?
H23A C23 H23B 109.5 . . ?
H23A C23 H23C 109.5 . . ?
H23B C23 H23C 109.5 . . ?
C15 C24 H24A 109.5 . . ?
C15 C24 H24B 109.5 . . ?
C15 C24 H24C 109.5 . . ?
H24A C24 H24B 109.5 . . ?
H24A C24 H24C 109.5 . . ?
H24B C24 H24C 109.5 . . ?
C20 C25 H25A 109.5 . . ?
C20 C25 H25B 109.5 . . ?
C20 C25 H25C 109.5 . . ?
H25A C25 H25B 109.5 . . ?
H25A C25 H25C 109.5 . . ?
H25B C25 H25C 109.5 . . ?
C20 C26 H26A 109.5 . . ?
C20 C26 H26B 109.5 . . ?
C20 C26 H26C 109.5 . . ?
H26A C26 H26B 109.5 . . ?
H26A C26 H26C 109.5 . . ?
H26B C26 H26C 109.5 . . ?
O1 C27 N5 121.8(5) . . ?
O1 C27 C5 120.1(6) . . ?
N5 C27 C5 118.1(6) . . ?
C29 C28 N5 120.6(6) . . ?
C29 C28 C33 117.4(6) . . ?
C33 C28 N5 122.0(6) . . ?
N6 C29 C28 130.2(6) . . ?
N6 C29 C30 107.5(5) . . ?
C28 C29 C30 122.3(6) . . ?
C29 C30 C34 107.8(5) . . ?
C31 C30 C29 119.7(5) . . ?
C31 C30 C34 132.5(7) . . ?
C30 C31 H31 121.4 . . ?
C32 C31 C30 117.2(5) . . ?
C32 C31 H31 121.4 . . ?
C31 C32 H32 118.1 . . ?
C31 C32 C33 123.8(5) . . ?
C33 C32 H32 118.1 . . ?
C28 C33 H33 120.2 . . ?
C32 C33 C28 119.6(5) . . ?
C32 C33 H33 120.2 . . ?
C30 C34 C36 125.7(6) . . ?
C35 C34 C30 105.4(5) . . ?
C35 C34 C36 128.9(6) . . ?
N6 C35 C34 110.6(5) . . ?
N6 C35 C38 117.2(6) . . ?
C34 C35 C38 132.2(7) . . ?
C34 C36 H36A 108.9 . . ?
C34 C36 H36B 108.9 . . ?
C34 C36 C37 113.2(4) . . ?
H36A C36 H36B 107.7 . . ?
C37 C36 H36A 108.9 . . ?
C37 C36 H36B 108.9 . . ?
C36 C37 H37A 109.5 . . ?
C36 C37 H37B 109.5 . . ?
C36 C37 H37C 109.5 . . ?
H37A C37 H37B 109.5 . . ?
H37A C37 H37C 109.5 . . ?
H37B C37 H37C 109.5 . . ?
O2 C38 O3 122.9(6) . . ?
O2 C38 C35 124.9(6) . . ?
O3 C38 C35 112.2(6) . . ?
O3 C39 H39A 109.4 . . ?
O3 C39 H39B 109.4 . . ?
O3 C39 C40 111.1(5) . . ?
H39A C39 H39B 108.0 . . ?
C40 C39 H39A 109.4 . . ?
C40 C39 H39B 109.4 . . ?
C39 C40 H40A 109.5 . . ?
C39 C40 H40B 109.5 . . ?
C39 C40 H40C 109.5 . . ?
H40A C40 H40B 109.5 . . ?
H40A C40 H40C 109.5 . . ?
H40B C40 H40C 109.5 . . ?
O4 C41 N7 120.7(5) . . ?
O4 C41 C15 122.3(6) . . ?
N7 C41 C15 116.8(5) . . ?
C43 C42 N7 120.7(5) . . ?
C47 C42 N7 122.0(6) . . ?
C47 C42 C43 117.2(5) . . ?
N8 C43 C42 128.8(6) . . ?
N8 C43 C44 107.8(5) . . ?
C42 C43 C44 123.4(6) . . ?
C43 C44 C45 118.6(6) . . ?
C43 C44 C48 108.4(5) . . ?
C48 C44 C45 133.0(6) . . ?
C44 C45 H45 121.1 . . ?
C46 C45 C44 117.8(5) . . ?
C46 C45 H45 121.1 . . ?
C45 C46 H46 118.7 . . ?
C45 C46 C47 122.6(5) . . ?
C47 C46 H46 118.7 . . ?
C42 C47 C46 120.5(5) . . ?
C42 C47 H47 119.8 . . ?
C46 C47 H47 119.8 . . ?
C44 C48 C50 125.1(6) . . ?
C49 C48 C44 106.1(5) . . ?
C49 C48 C50 128.8(6) . . ?
N8 C49 C48 108.6(5) . . ?
N8 C49 C52 119.8(6) . . ?
C48 C49 C52 131.5(7) . . ?
C48 C50 H50A 109.1 . . ?
C48 C50 H50B 109.1 . . ?
C48 C50 C51 112.4(4) . . ?
H50A C50 H50B 107.9 . . ?
C51 C50 H50A 109.1 . . ?
C51 C50 H50B 109.1 . . ?
C50 C51 H51A 109.5 . . ?
C50 C51 H51B 109.5 . . ?
C50 C51 H51C 109.5 . . ?
H51A C51 H51B 109.5 . . ?
H51A C51 H51C 109.5 . . ?
H51B C51 H51C 109.5 . . ?
O5 C52 O6 123.7(6) . . ?
O5 C52 C49 123.6(6) . . ?
O6 C52 C49 112.6(7) . . ?
O6 C53 H53A 110.2 . . ?
O6 C53 H53B 110.2 . . ?
O6 C53 C54 107.8(5) . . ?
H53A C53 H53B 108.5 . . ?
C54 C53 H53A 110.2 . . ?
C54 C53 H53B 110.2 . . ?
C53 C54 H54A 109.5 . . ?
C53 C54 H54B 109.5 . . ?
C53 C54 H54C 109.5 . . ?
H54A C54 H54B 109.5 . . ?
H54A C54 H54C 109.5 . . ?
H54B C54 H54C 109.5 . . ?
C55 N9 C67 111.7(4) . . ?
C59 N9 C55 106.5(4) . . ?
C59 N9 C67 110.4(4) . . ?
C63 N9 C55 110.7(4) . . ?
C63 N9 C59 110.3(4) . . ?
C63 N9 C67 107.3(4) . . ?
N9 C55 H55A 108.5 . . ?
N9 C55 H55B 108.5 . . ?
H55A C55 H55B 107.5 . . ?
C56 C55 N9 115.2(4) . . ?
C56 C55 H55A 108.5 . . ?
C56 C55 H55B 108.5 . . ?
C55 C56 H56A 109.5 . . ?
C55 C56 H56B 109.5 . . ?
H56A C56 H56B 108.1 . . ?
C57 C56 C55 110.7(5) . . ?
C57 C56 H56A 109.5 . . ?
C57 C56 H56B 109.5 . . ?
C56 C57 H57A 108.7 . . ?
C56 C57 H57B 108.7 . . ?
H57A C57 H57B 107.6 . . ?
C58 C57 C56 114.3(5) . . ?
C58 C57 H57A 108.7 . . ?
C58 C57 H57B 108.7 . . ?
C57 C58 H58A 109.5 . . ?
C57 C58 H58B 109.5 . . ?
C57 C58 H58C 109.5 . . ?
H58A C58 H58B 109.5 . . ?
H58A C58 H58C 109.5 . . ?
H58B C58 H58C 109.5 . . ?
N9 C59 H59A 108.5 . . ?
N9 C59 H59B 108.5 . . ?
N9 C59 C60 115.1(4) . . ?
H59A C59 H59B 107.5 . . ?
C60 C59 H59A 108.5 . . ?
C60 C59 H59B 108.5 . . ?
C59 C60 H60A 109.7 . . ?
C59 C60 H60B 109.7 . . ?
C59 C60 C61 109.7(5) . . ?
H60A C60 H60B 108.2 . . ?
C61 C60 H60A 109.7 . . ?
C61 C60 H60B 109.7 . . ?
C60 C61 H61A 109.4 . . ?
C60 C61 H61B 109.4 . . ?
H61A C61 H61B 108.0 . . ?
C62 C61 C60 111.0(5) . . ?
C62 C61 H61A 109.4 . . ?
C62 C61 H61B 109.4 . . ?
C61 C62 H62A 109.5 . . ?
C61 C62 H62B 109.5 . . ?
C61 C62 H62C 109.5 . . ?
H62A C62 H62B 109.5 . . ?
H62A C62 H62C 109.5 . . ?
H62B C62 H62C 109.5 . . ?
N9 C63 H63A 108.3 . . ?
N9 C63 H63B 108.3 . . ?
H63A C63 H63B 107.4 . . ?
C64 C63 N9 116.1(4) . . ?
C64 C63 H63A 108.3 . . ?
C64 C63 H63B 108.3 . . ?
C63 C64 H64A 108.8 . . ?
C63 C64 H64B 108.8 . . ?
H64A C64 H64B 107.7 . . ?
C65 C64 C63 113.9(5) . . ?
C65 C64 H64A 108.8 . . ?
C65 C64 H64B 108.8 . . ?
C64 C65 H65A 107.8 . . ?
C64 C65 H65B 107.8 . . ?
C64 C65 C66 118.2(6) . . ?
H65A C65 H65B 107.1 . . ?
C66 C65 H65A 107.8 . . ?
C66 C65 H65B 107.8 . . ?
C65 C66 H66A 109.5 . . ?
C65 C66 H66B 109.5 . . ?
C65 C66 H66C 109.5 . . ?
H66A C66 H66B 109.5 . . ?
H66A C66 H66C 109.5 . . ?
H66B C66 H66C 109.5 . . ?
N9 C67 H67A 108.7 . . ?
N9 C67 H67B 108.7 . . ?
H67A C67 H67B 107.6 . . ?
C68 C67 N9 114.1(4) . . ?
C68 C67 H67A 108.7 . . ?
C68 C67 H67B 108.7 . . ?
C67 C68 H68A 109.2 . . ?
C67 C68 H68B 109.2 . . ?
C67 C68 C69 111.9(5) . . ?
H68A C68 H68B 107.9 . . ?
C69 C68 H68A 109.2 . . ?
C69 C68 H68B 109.2 . . ?
C68 C69 H69A 108.9 . . ?
C68 C69 H69B 108.9 . . ?
C68 C69 C70 113.5(5) . . ?
H69A C69 H69B 107.7 . . ?
C70 C69 H69A 108.9 . . ?
C70 C69 H69B 108.9 . . ?
C69 C70 H70A 109.5 . . ?
C69 C70 H70B 109.5 . . ?
C69 C70 H70C 109.5 . . ?
H70A C70 H70B 109.5 . . ?
H70A C70 H70C 109.5 . . ?
H70B C70 H70C 109.5 . . ?
O7 P1 O9 107.30(19) . . ?
O7 P1 O10 108.58(18) . . ?
O8 P1 O7 118.67(19) . . ?
O8 P1 O9 109.27(18) . . ?
O8 P1 O10 108.39(18) . . ?
O10 P1 O9 103.6(2) . . ?
P1 O9 H9 109(4) . . ?
P1 O10 H10 127(4) . . ?

loop_
_geom_bond_atom_site_label_1
_geom_bond_atom_site_label_2
_geom_bond_distance
_geom_bond_site_symmetry_2
_geom_bond_publ_flag
O1 C27 1.235(6) . ?
O2 C38 1.217(6) . ?
O3 C38 1.337(6) . ?
O3 C39 1.446(6) . ?
O4 C41 1.233(6) . ?
O5 C52 1.211(7) . ?
O6 C52 1.335(7) . ?
O6 C53 1.453(6) . ?
N1 H1 0.8800 . ?
N1 C1 1.380(6) . ?
N1 C4 1.375(6) . ?
N2 H2 0.8800 . ?
N2 C6 1.385(6) . ?
N2 C9 1.368(6) . ?
N3 H3 0.8800 . ?
N3 C11 1.371(6) . ?
N3 C14 1.367(6) . ?
N4 H4 0.8800 . ?
N4 C16 1.378(6) . ?
N4 C19 1.362(6) . ?
N5 H5 0.8800 . ?
N5 C27 1.353(6) . ?
N5 C28 1.422(6) . ?
N6 H6 0.8800 . ?
N6 C29 1.368(6) . ?
N6 C35 1.374(6) . ?
N7 H7 0.8800 . ?
N7 C41 1.362(6) . ?
N7 C42 1.432(7) . ?
N8 H8 0.8800 . ?
N8 C43 1.374(6) . ?
N8 C49 1.388(6) . ?
C1 C2 1.375(7) . ?
C1 C20 1.505(7) . ?
C2 H2A 0.9500 . ?
C2 C3 1.420(6) . ?
C3 H3A 0.9500 . ?
C3 C4 1.362(7) . ?
C4 C5 1.506(7) . ?
C5 C6 1.515(7) . ?
C5 C21 1.534(6) . ?
C5 C27 1.532(7) . ?
C6 C7 1.355(7) . ?
C7 H7A 0.9500 . ?
C7 C8 1.407(7) . ?
C8 H8A 0.9500 . ?
C8 C9 1.361(7) . ?
C9 C10 1.512(7) . ?
C10 C11 1.502(7) . ?
C10 C22 1.534(7) . ?
C10 C23 1.522(7) . ?
C11 C12 1.355(7) . ?
C12 H12 0.9500 . ?
C12 C13 1.423(7) . ?
C13 H13 0.9500 . ?
C13 C14 1.363(6) . ?
C14 C15 1.496(7) . ?
C15 C16 1.514(7) . ?
C15 C24 1.542(6) . ?
C15 C41 1.524(7) . ?
C16 C17 1.366(6) . ?
C17 H17 0.9500 . ?
C17 C18 1.418(7) . ?
C18 H18 0.9500 . ?
C18 C19 1.362(7) . ?
C19 C20 1.512(7) . ?
C20 C25 1.544(6) . ?
C20 C26 1.528(6) . ?
C21 H21A 0.9800 . ?
C21 H21B 0.9800 . ?
C21 H21C 0.9800 . ?
C22 H22A 0.9800 . ?
C22 H22B 0.9800 . ?
C22 H22C 0.9800 . ?
C23 H23A 0.9800 . ?
C23 H23B 0.9800 . ?
C23 H23C 0.9800 . ?
C24 H24A 0.9800 . ?
C24 H24B 0.9800 . ?
C24 H24C 0.9800 . ?
C25 H25A 0.9800 . ?
C25 H25B 0.9800 . ?
C25 H25C 0.9800 . ?
C26 H26A 0.9800 . ?
C26 H26B 0.9800 . ?
C26 H26C 0.9800 . ?
C28 C29 1.374(7) . ?
C28 C33 1.400(7) . ?
C29 C30 1.416(7) . ?
C30 C31 1.398(7) . ?
C30 C34 1.429(7) . ?
C31 H31 0.9500 . ?
C31 C32 1.357(7) . ?
C32 H32 0.9500 . ?
C32 C33 1.396(7) . ?
C33 H33 0.9500 . ?
C34 C35 1.380(7) . ?
C34 C36 1.485(7) . ?
C35 C38 1.456(8) . ?
C36 H36A 0.9900 . ?
C36 H36B 0.9900 . ?
C36 C37 1.518(6) . ?
C37 H37A 0.9800 . ?
C37 H37B 0.9800 . ?
C37 H37C 0.9800 . ?
C39 H39A 0.9900 . ?
C39 H39B 0.9900 . ?
C39 C40 1.480(8) . ?
C40 H40A 0.9800 . ?
C40 H40B 0.9800 . ?
C40 H40C 0.9800 . ?
C42 C43 1.385(7) . ?
C42 C47 1.378(7) . ?
C43 C44 1.397(7) . ?
C44 C45 1.411(7) . ?
C44 C48 1.419(7) . ?
C45 H45 0.9500 . ?
C45 C46 1.373(7) . ?
C46 H46 0.9500 . ?
C46 C47 1.396(7) . ?
C47 H47 0.9500 . ?
C48 C49 1.401(7) . ?
C48 C50 1.493(7) . ?
C49 C52 1.441(8) . ?
C50 H50A 0.9900 . ?
C50 H50B 0.9900 . ?
C50 C51 1.518(7) . ?
C51 H51A 0.9800 . ?
C51 H51B 0.9800 . ?
C51 H51C 0.9800 . ?
C53 H53A 0.9900 . ?
C53 H53B 0.9900 . ?
C53 C54 1.469(8) . ?
C54 H54A 0.9800 . ?
C54 H54B 0.9800 . ?
C54 H54C 0.9800 . ?
N9 C55 1.521(6) . ?
N9 C59 1.514(6) . ?
N9 C63 1.509(6) . ?
N9 C67 1.535(6) . ?
C55 H55A 0.9900 . ?
C55 H55B 0.9900 . ?
C55 C56 1.518(7) . ?
C56 H56A 0.9900 . ?
C56 H56B 0.9900 . ?
C56 C57 1.515(7) . ?
C57 H57A 0.9900 . ?
C57 H57B 0.9900 . ?
C57 C58 1.497(7) . ?
C58 H58A 0.9800 . ?
C58 H58B 0.9800 . ?
C58 H58C 0.9800 . ?
C59 H59A 0.9900 . ?
C59 H59B 0.9900 . ?
C59 C60 1.518(7) . ?
C60 H60A 0.9900 . ?
C60 H60B 0.9900 . ?
C60 C61 1.538(7) . ?
C61 H61A 0.9900 . ?
C61 H61B 0.9900 . ?
C61 C62 1.517(7) . ?
C62 H62A 0.9800 . ?
C62 H62B 0.9800 . ?
C62 H62C 0.9800 . ?
C63 H63A 0.9900 . ?
C63 H63B 0.9900 . ?
C63 C64 1.508(7) . ?
C64 H64A 0.9900 . ?
C64 H64B 0.9900 . ?
C64 C65 1.459(8) . ?
C65 H65A 0.9900 . ?
C65 H65B 0.9900 . ?
C65 C66 1.476(8) . ?
C66 H66A 0.9800 . ?
C66 H66B 0.9800 . ?
C66 H66C 0.9800 . ?
C67 H67A 0.9900 . ?
C67 H67B 0.9900 . ?
C67 C68 1.514(7) . ?
C68 H68A 0.9900 . ?
C68 H68B 0.9900 . ?
C68 C69 1.516(7) . ?
C69 H69A 0.9900 . ?
C69 H69B 0.9900 . ?
C69 C70 1.518(8) . ?
C70 H70A 0.9800 . ?
C70 H70B 0.9800 . ?
C70 H70C 0.9800 . ?
P1 O7 1.499(3) . ?
P1 O8 1.494(3) . ?
P1 O9 1.574(4) . ?
P1 O10 1.566(4) . ?
O9 H9 0.80(5) . ?
O10 H10 0.81(5) . ?

loop_
_geom_torsion_atom_site_label_1
_geom_torsion_atom_site_label_2
_geom_torsion_atom_site_label_3
_geom_torsion_atom_site_label_4
_geom_torsion
_geom_torsion_site_symmetry_1
_geom_torsion_site_symmetry_2
_geom_torsion_site_symmetry_3
_geom_torsion_site_symmetry_4
_geom_torsion_publ_flag
N1 C1 C2 C3 -0.2(5) . . . . ?
N1 C1 C20 C19 45.4(6) . . . . ?
N1 C1 C20 C25 -74.7(5) . . . . ?
N1 C1 C20 C26 167.3(4) . . . . ?
N1 C4 C5 C6 -44.5(6) . . . . ?
N1 C4 C5 C21 75.0(6) . . . . ?
N1 C4 C5 C27 -167.0(4) . . . . ?
N2 C6 C7 C8 -0.8(6) . . . . ?
N2 C9 C10 C11 51.5(6) . . . . ?
N2 C9 C10 C22 170.8(4) . . . . ?
N2 C9 C10 C23 -70.4(6) . . . . ?
N3 C11 C12 C13 0.3(5) . . . . ?
N3 C14 C15 C16 -39.8(6) . . . . ?
N3 C14 C15 C24 81.0(5) . . . . ?
N3 C14 C15 C41 -161.2(4) . . . . ?
N4 C16 C17 C18 0.5(5) . . . . ?
N4 C19 C20 C1 41.5(6) . . . . ?
N4 C19 C20 C25 160.5(4) . . . . ?
N4 C19 C20 C26 -80.2(6) . . . . ?
N5 C28 C29 N6 1.5(7) . . . . ?
N5 C28 C29 C30 -178.3(4) . . . . ?
N5 C28 C33 C32 177.9(4) . . . . ?
N6 C29 C30 C31 -179.8(4) . . . . ?
N6 C29 C30 C34 0.7(5) . . . . ?
N6 C35 C38 O2 -8.5(7) . . . . ?
N6 C35 C38 O3 169.3(4) . . . . ?
N7 C42 C43 N8 -3.6(7) . . . . ?
N7 C42 C43 C44 175.5(4) . . . . ?
N7 C42 C47 C46 -176.7(4) . . . . ?
N8 C43 C44 C45 -179.3(4) . . . . ?
N8 C43 C44 C48 1.0(5) . . . . ?
N8 C49 C52 O5 -14.7(7) . . . . ?
N8 C49 C52 O6 165.4(4) . . . . ?
C1 N1 C4 C3 -0.3(5) . . . . ?
C1 N1 C4 C5 -171.5(4) . . . . ?
C1 C2 C3 C4 0.0(5) . . . . ?
C2 C1 C20 C19 -142.3(5) . . . . ?
C2 C1 C20 C25 97.6(6) . . . . ?
C2 C1 C20 C26 -20.4(7) . . . . ?
C2 C3 C4 N1 0.1(5) . . . . ?
C2 C3 C4 C5 170.1(5) . . . . ?
C3 C4 C5 C6 146.8(5) . . . . ?
C3 C4 C5 C21 -93.7(6) . . . . ?
C3 C4 C5 C27 24.3(7) . . . . ?
C4 N1 C1 C2 0.3(5) . . . . ?
C4 N1 C1 C20 174.2(4) . . . . ?
C4 C5 C6 N2 -48.2(6) . . . . ?
C4 C5 C6 C7 134.8(6) . . . . ?
C4 C5 C27 O1 -135.3(4) . . . . ?
C4 C5 C27 N5 45.8(5) . . . . ?
C5 C6 C7 C8 176.6(5) . . . . ?
C6 N2 C9 C8 0.0(5) . . . . ?
C6 N2 C9 C10 174.8(4) . . . . ?
C6 C5 C27 O1 99.9(5) . . . . ?
C6 C5 C27 N5 -79.0(5) . . . . ?
C6 C7 C8 C9 0.8(6) . . . . ?
C7 C8 C9 N2 -0.5(6) . . . . ?
C7 C8 C9 C10 -174.7(5) . . . . ?
C8 C9 C10 C11 -135.1(6) . . . . ?
C8 C9 C10 C22 -15.8(8) . . . . ?
C8 C9 C10 C23 103.0(6) . . . . ?
C9 N2 C6 C5 -177.2(4) . . . . ?
C9 N2 C6 C7 0.5(5) . . . . ?
C9 C10 C11 N3 39.5(7) . . . . ?
C9 C10 C11 C12 -146.5(6) . . . . ?
C10 C11 C12 C13 -174.6(5) . . . . ?
C11 N3 C14 C13 -0.1(5) . . . . ?
C11 N3 C14 C15 -174.1(4) . . . . ?
C11 C12 C13 C14 -0.3(6) . . . . ?
C12 C13 C14 N3 0.2(5) . . . . ?
C12 C13 C14 C15 173.7(5) . . . . ?
C13 C14 C15 C16 147.7(5) . . . . ?
C13 C14 C15 C24 -91.5(6) . . . . ?
C13 C14 C15 C41 26.4(7) . . . . ?
C14 N3 C11 C10 175.2(4) . . . . ?
C14 N3 C11 C12 -0.1(5) . . . . ?
C14 C15 C16 N4 -45.7(6) . . . . ?
C14 C15 C16 C17 142.0(5) . . . . ?
C14 C15 C41 O4 -131.5(5) . . . . ?
C14 C15 C41 N7 53.6(5) . . . . ?
C15 C16 C17 C18 173.8(5) . . . . ?
C16 N4 C19 C18 0.6(5) . . . . ?
C16 N4 C19 C20 173.6(4) . . . . ?
C16 C15 C41 O4 103.6(5) . . . . ?
C16 C15 C41 N7 -71.4(5) . . . . ?
C16 C17 C18 C19 -0.1(6) . . . . ?
C17 C18 C19 N4 -0.3(5) . . . . ?
C17 C18 C19 C20 -172.7(5) . . . . ?
C18 C19 C20 C1 -147.2(5) . . . . ?
C18 C19 C20 C25 -28.1(7) . . . . ?
C18 C19 C20 C26 91.2(6) . . . . ?
C19 N4 C16 C15 -174.5(4) . . . . ?
C19 N4 C16 C17 -0.7(5) . . . . ?
C20 C1 C2 C3 -173.4(5) . . . . ?
C21 C5 C6 N2 -167.4(4) . . . . ?
C21 C5 C6 C7 15.6(7) . . . . ?
C21 C5 C27 O1 -17.4(6) . . . . ?
C21 C5 C27 N5 163.7(4) . . . . ?
C22 C10 C11 N3 -80.6(5) . . . . ?
C22 C10 C11 C12 93.4(7) . . . . ?
C23 C10 C11 N3 161.7(4) . . . . ?
C23 C10 C11 C12 -24.3(7) . . . . ?
C24 C15 C16 N4 -165.7(4) . . . . ?
C24 C15 C16 C17 22.0(7) . . . . ?
C24 C15 C41 O4 -14.0(6) . . . . ?
C24 C15 C41 N7 171.1(4) . . . . ?
C27 N5 C28 C29 -154.8(4) . . . . ?
C27 N5 C28 C33 26.5(7) . . . . ?
C27 C5 C6 N2 75.4(6) . . . . ?
C27 C5 C6 C7 -101.6(6) . . . . ?
C28 N5 C27 O1 5.0(7) . . . . ?
C28 N5 C27 C5 -176.2(4) . . . . ?
C28 C29 C30 C31 0.1(7) . . . . ?
C28 C29 C30 C34 -179.5(4) . . . . ?
C29 N6 C35 C34 1.2(5) . . . . ?
C29 N6 C35 C38 -177.9(4) . . . . ?
C29 C28 C33 C32 -0.8(7) . . . . ?
C29 C30 C31 C32 -0.2(7) . . . . ?
C29 C30 C34 C35 0.0(5) . . . . ?
C29 C30 C34 C36 180.0(4) . . . . ?
C30 C31 C32 C33 -0.2(7) . . . . ?
C30 C34 C35 N6 -0.7(5) . . . . ?
C30 C34 C35 C38 178.2(5) . . . . ?
C30 C34 C36 C37 -87.5(6) . . . . ?
C31 C30 C34 C35 -179.4(5) . . . . ?
C31 C30 C34 C36 0.6(8) . . . . ?
C31 C32 C33 C28 0.7(7) . . . . ?
C33 C28 C29 N6 -179.7(4) . . . . ?
C33 C28 C29 C30 0.5(7) . . . . ?
C34 C30 C31 C32 179.1(5) . . . . ?
C34 C35 C38 O2 172.7(5) . . . . ?
C34 C35 C38 O3 -9.6(8) . . . . ?
C35 N6 C29 C28 179.0(5) . . . . ?
C35 N6 C29 C30 -1.1(5) . . . . ?
C35 C34 C36 C37 92.5(6) . . . . ?
C36 C34 C35 N6 179.3(4) . . . . ?
C36 C34 C35 C38 -1.8(9) . . . . ?
C38 O3 C39 C40 -90.3(6) . . . . ?
C39 O3 C38 O2 1.6(7) . . . . ?
C39 O3 C38 C35 -176.2(5) . . . . ?
C41 N7 C42 C43 -144.6(5) . . . . ?
C41 N7 C42 C47 32.1(7) . . . . ?
C41 C15 C16 N4 77.3(6) . . . . ?
C41 C15 C16 C17 -95.0(6) . . . . ?
C42 N7 C41 O4 -7.8(7) . . . . ?
C42 N7 C41 C15 167.2(4) . . . . ?
C42 C43 C44 C45 1.4(7) . . . . ?
C42 C43 C44 C48 -178.3(4) . . . . ?
C43 N8 C49 C48 -0.5(5) . . . . ?
C43 N8 C49 C52 177.6(4) . . . . ?
C43 C42 C47 C46 0.2(7) . . . . ?
C43 C44 C45 C46 -0.3(7) . . . . ?
C43 C44 C48 C49 -1.3(5) . . . . ?
C43 C44 C48 C50 179.1(4) . . . . ?
C44 C45 C46 C47 -0.9(7) . . . . ?
C44 C48 C49 N8 1.1(5) . . . . ?
C44 C48 C49 C52 -176.7(5) . . . . ?
C44 C48 C50 C51 -91.4(6) . . . . ?
C45 C44 C48 C49 179.0(5) . . . . ?
C45 C44 C48 C50 -0.6(8) . . . . ?
C45 C46 C47 C42 1.0(8) . . . . ?
C47 C42 C43 N8 179.5(4) . . . . ?
C47 C42 C43 C44 -1.4(7) . . . . ?
C48 C44 C45 C46 179.4(5) . . . . ?
C48 C49 C52 O5 162.9(5) . . . . ?
C48 C49 C52 O6 -17.0(7) . . . . ?
C49 N8 C43 C42 178.9(4) . . . . ?
C49 N8 C43 C44 -0.3(5) . . . . ?
C49 C48 C50 C51 89.0(6) . . . . ?
C50 C48 C49 N8 -179.3(4) . . . . ?
C50 C48 C49 C52 3.0(9) . . . . ?
C52 O6 C53 C54 174.2(5) . . . . ?
C53 O6 C52 O5 -2.4(7) . . . . ?
C53 O6 C52 C49 177.5(4) . . . . ?
N9 C55 C56 C57 169.5(5) . . . . ?
N9 C59 C60 C61 165.4(4) . . . . ?
N9 C63 C64 C65 -165.8(5) . . . . ?
N9 C67 C68 C69 -171.8(5) . . . . ?
C55 N9 C59 C60 171.0(5) . . . . ?
C55 N9 C63 C64 -60.5(6) . . . . ?
C55 N9 C67 C68 61.7(6) . . . . ?
C55 C56 C57 C58 169.4(5) . . . . ?
C59 N9 C55 C56 169.8(4) . . . . ?
C59 N9 C63 C64 57.0(6) . . . . ?
C59 N9 C67 C68 -56.5(6) . . . . ?
C59 C60 C61 C62 171.0(5) . . . . ?
C63 N9 C55 C56 -70.3(5) . . . . ?
C63 N9 C59 C60 50.9(6) . . . . ?
C63 N9 C67 C68 -176.8(4) . . . . ?
C63 C64 C65 C66 -178.2(5) . . . . ?
C67 N9 C55 C56 49.2(6) . . . . ?
C67 N9 C59 C60 -67.6(6) . . . . ?
C67 N9 C63 C64 177.3(4) . . . . ?
C67 C68 C69 C70 67.8(7) . . . . ?

loop_
_smtbx_masks_void_nr
_smtbx_masks_void_average_x
_smtbx_masks_void_average_y
_smtbx_masks_void_average_z
_smtbx_masks_void_volume
_smtbx_masks_void_count_electrons
_smtbx_masks_void_content
1 0.000 -0.964 0.000 345.4 44.5 ?
2 0.000 -0.253 0.500 345.4 44.5 ?
3 0.011 0.106 0.147 9.9 0.0 ?
4 0.011 0.394 0.647 9.9 0.0 ?
5 -0.011 0.606 0.353 9.9 0.0 ?
6 -0.011 0.894 0.853 9.9 0.0 ?
7 0.385 -0.036 0.145 14.0 0.0 ?
8 0.385 0.536 0.645 14.0 0.0 ?
9 0.615 0.036 0.855 14.0 0.0 ?
10 0.615 0.464 0.355 14.0 0.0 ?
